data_4083981
loop_
_publ_author_name
'Anaby, Aviel'
'Butschke, Burkhard'
'Ben-David, Yehoshoa'
'Shimon, Linda J. W.'
'Leitus, Gregory'
'Feller, Moran'
'Milstein, David'

_publ_section_title
;
 B--H Bond Cleavage via Metal--Ligand Cooperation by Dearomatized
 Ruthenium Pincer Complexes
;
_journal_issue 14
_journal_name_full Organometallics
_journal_page_first 3716
_journal_paper_doi 10.1021/om500311a
_journal_volume 33
_journal_year 2014
_chemical_formula_moiety 'C30 H54 B N O3 P2 Ru'
_chemical_formula_sum 'C30 H54 B N O3 P2 Ru'
_chemical_formula_weight 650.56
_chemical_name_systematic
; 
 ? 
;
_space_group_IT_number 14
_symmetry_cell_setting monoclinic
_symmetry_space_group_name_Hall '-P 2yn'
_symmetry_space_group_name_H-M 'P 1 21/n 1'
_atom_sites_solution_hydrogens geom
_atom_sites_solution_primary direct
_atom_sites_solution_secondary difmap
_audit_creation_method SHELXL-97
_cell_angle_alpha 90.00
_cell_angle_beta 98.87(3)
_cell_angle_gamma 90.00
_cell_formula_units_Z 4
_cell_length_a 7.6760(15)
_cell_length_b 30.854(6)
_cell_length_c 13.989(3)
_cell_measurement_reflns_used 26518
_cell_measurement_temperature 100(2)
_cell_measurement_theta_max 27.1
_cell_measurement_theta_min 2.0
_cell_volume 3273.5(12)
_computing_cell_refinement HKL
_computing_data_collection 'Collect package (Bruker Nonius)'
_computing_data_reduction HKL
_computing_structure_refinement 'SHELXL-97 (Sheldrick, 1997)'
_computing_structure_solution 'SHELXS-97 (Sheldrick, 1990)'
_diffrn_ambient_temperature 100(2)
_diffrn_measured_fraction_theta_full 0.997
_diffrn_measured_fraction_theta_max 0.997
_diffrn_measurement_device_type 'Nonius KappaCCD'
_diffrn_measurement_method 'phi and omega scans'
_diffrn_radiation_monochromator graphite
_diffrn_radiation_source 'fine-focus sealed tube'
_diffrn_radiation_type MoK\a
_diffrn_radiation_wavelength 0.71073
_diffrn_reflns_av_R_equivalents 0.0610
_diffrn_reflns_av_sigmaI/netI 0.0419
_diffrn_reflns_limit_h_max 9
_diffrn_reflns_limit_h_min -9
_diffrn_reflns_limit_k_max 39
_diffrn_reflns_limit_k_min -39
_diffrn_reflns_limit_l_max 17
_diffrn_reflns_limit_l_min -17
_diffrn_reflns_number 26518
_diffrn_reflns_theta_full 27.10
_diffrn_reflns_theta_max 27.10
_diffrn_reflns_theta_min 3.15
_exptl_absorpt_coefficient_mu 0.606
_exptl_absorpt_correction_type none
_exptl_crystal_colour brown
_exptl_crystal_density_diffrn 1.320
_exptl_crystal_density_method 'not measured'
_exptl_crystal_description plate
_exptl_crystal_F_000 1376
_exptl_crystal_size_max 0.12
_exptl_crystal_size_mid 0.10
_exptl_crystal_size_min 0.02
_refine_diff_density_max 1.327
_refine_diff_density_min -0.802
_refine_diff_density_rms 0.108
_refine_ls_extinction_method none
_refine_ls_goodness_of_fit_ref 1.064
_refine_ls_hydrogen_treatment mixed
_refine_ls_matrix_type full
_refine_ls_number_parameters 373
_refine_ls_number_reflns 7191
_refine_ls_number_restraints 0
_refine_ls_restrained_S_all 1.064
_refine_ls_R_factor_all 0.0649
_refine_ls_R_factor_gt 0.0499
_refine_ls_shift/su_max 0.001
_refine_ls_shift/su_mean 0.000
_refine_ls_structure_factor_coef Fsqd
_refine_ls_weighting_details 'calc w=1/[\s^2^(Fo^2^)+(0.0601P)^2^+4.8566P] where P=(Fo^2^+2Fc^2^)/3'
_refine_ls_weighting_scheme calc
_refine_ls_wR_factor_gt 0.1181
_refine_ls_wR_factor_ref 0.1273
_reflns_number_gt 5882
_reflns_number_total 7191
_reflns_threshold_expression >2sigma(I)
_cod_data_source_file om500311a_si_003.cif
_cod_data_source_block complex5
_cod_depositor_comments
;
The following automatic conversions were performed:

'_symmetry_cell_setting' value 'Monoclinic' changed to 'monoclinic'
according to
/usr/data/users/saulius/crontab/automatic-downloads/rss-feeds/ACS/lib/dictionaries/cif_core.dic
dictionary named 'cif_core.dic' version 2.4.2 from 2011-04-26.

Automatic conversion script
Id: cif_fix_values 2281 2013-09-26 08:29:07Z andrius 

 Adding full bibliography for 4083981--4083982.cif.
;
_cod_original_cell_volume 3273.5(11)
_cod_original_sg_symbol_Hall -P2yn
_cod_original_sg_symbol_H-M P2(1)/n
_cod_database_code 4083981

loop_
_symmetry_equiv_pos_as_xyz
'x, y, z'
'-x+1/2, y+1/2, -z+1/2'
'-x, -y, -z'
'x-1/2, -y-1/2, z-1/2'

loop_
_atom_site_label
_atom_site_type_symbol
_atom_site_fract_x
_atom_site_fract_y
_atom_site_fract_z
_atom_site_U_iso_or_equiv
_atom_site_adp_type
_atom_site_occupancy
_atom_site_symmetry_multiplicity
_atom_site_calc_flag
_atom_site_refinement_flags
_atom_site_disorder_assembly
_atom_site_disorder_group
Ru1 Ru 0.30865(3) 0.187043(8) 0.714963(19) 0.02574(10) Uani 1 1 d . A .
H1 H 0.151(6) 0.1800(14) 0.643(3) 0.051(12) Uiso 1 1 d . . .
P1 P 0.38923(10) 0.11448(3) 0.69564(6) 0.02620(18) Uani 1 1 d . A .
P2 P 0.20372(12) 0.25213(3) 0.76971(7) 0.0322(2) Uani 1 1 d . . .
O3 O 0.4470(4) 0.22621(9) 0.5464(2) 0.0491(7) Uani 1 1 d . A .
O1 O 0.3491(3) 0.01025(8) 0.7396(2) 0.0400(6) Uani 1 1 d . . .
O2 O 0.2600(4) 0.01688(8) 0.8871(2) 0.0446(6) Uani 1 1 d . . .
N1 N 0.2104(3) 0.16017(9) 0.83558(19) 0.0256(6) Uani 1 1 d . . .
B1 B 0.3053(5) 0.03922(13) 0.8077(3) 0.0341(9) Uani 1 1 d . A .
C1 C 0.3006(4) 0.08769(11) 0.7914(2) 0.0283(7) Uani 1 1 d . . .
C2 C 0.2320(4) 0.11633(10) 0.8567(2) 0.0265(6) Uani 1 1 d . A .
C3 C 0.1843(6) 0.10194(13) 0.9457(3) 0.0459(10) Uani 1 1 d . . .
H3 H 0.2028 0.0725 0.9642 0.055 Uiso 1 1 calc R A .
C4 C 0.1127(6) 0.12945(13) 1.0051(3) 0.0489(10) Uani 1 1 d . A .
H4 H 0.0835 0.1191 1.0646 0.059 Uiso 1 1 calc R . .
C5 C 0.0821(5) 0.17240(12) 0.9796(3) 0.0340(8) Uani 1 1 d . . .
H5 H 0.0300 0.1916 1.0201 0.041 Uiso 1 1 calc R A .
C6 C 0.1293(5) 0.18655(10) 0.8938(3) 0.0312(7) Uani 1 1 d . A .
C7 C 0.173(3) 0.2355(5) 0.8962(14) 0.039(6) Uani 0.275(18) 1 d P A 1
H7B1 H 0.2823 0.2411 0.9421 0.047 Uiso 0.275(18) 1 calc PR A 1
H7B2 H 0.0758 0.2522 0.9172 0.047 Uiso 0.275(18) 1 calc PR A 1
C7A C 0.0670(11) 0.22984(17) 0.8547(5) 0.0368(19) Uani 0.725(18) 1 d P A 2
H7A1 H 0.0673 0.2503 0.9092 0.044 Uiso 0.725(18) 1 calc PR A 2
H7A2 H -0.0560 0.2271 0.8213 0.044 Uiso 0.725(18) 1 calc PR A 2
C8 C 0.0291(5) 0.28426(13) 0.6908(4) 0.0514(11) Uani 1 1 d . A .
C9 C -0.0448(6) 0.32206(14) 0.7451(4) 0.0549(12) Uani 1 1 d . . .
H9A H -0.1488 0.3342 0.7045 0.082 Uiso 1 1 calc R A .
H9B H 0.0454 0.3446 0.7594 0.082 Uiso 1 1 calc R . .
H9C H -0.0780 0.3113 0.8057 0.082 Uiso 1 1 calc R . .
C10 C 0.1056(9) 0.3030(2) 0.6029(4) 0.086(2) Uani 1 1 d . . .
H10A H 0.1548 0.2794 0.5684 0.129 Uiso 1 1 calc R A .
H10B H 0.1987 0.3240 0.6257 0.129 Uiso 1 1 calc R . .
H10C H 0.0115 0.3175 0.5590 0.129 Uiso 1 1 calc R . .
C11 C -0.1208(7) 0.25460(19) 0.6507(6) 0.098(3) Uani 1 1 d . . .
H11A H -0.1654 0.2399 0.7041 0.147 Uiso 1 1 calc R A .
H11B H -0.0787 0.2330 0.6083 0.147 Uiso 1 1 calc R . .
H11C H -0.2158 0.2717 0.6136 0.147 Uiso 1 1 calc R . .
C12 C 0.3773(6) 0.28883(17) 0.8326(3) 0.0576(13) Uani 1 1 d . A .
C13 C 0.4547(7) 0.31746(17) 0.7616(5) 0.083(2) Uani 1 1 d . . .
H13A H 0.5643 0.3306 0.7939 0.125 Uiso 1 1 calc R A .
H13B H 0.3702 0.3403 0.7380 0.125 Uiso 1 1 calc R . .
H13C H 0.4795 0.2999 0.7068 0.125 Uiso 1 1 calc R . .
C14 C 0.5170(10) 0.2570(3) 0.8813(5) 0.120(3) Uani 1 1 d . . .
H14A H 0.5669 0.2408 0.8316 0.180 Uiso 1 1 calc R A .
H14B H 0.4625 0.2367 0.9218 0.180 Uiso 1 1 calc R . .
H14C H 0.6111 0.2731 0.9217 0.180 Uiso 1 1 calc R . .
C15 C 0.3165(9) 0.3177(2) 0.9119(4) 0.088(2) Uani 1 1 d . . .
H15A H 0.4143 0.3363 0.9407 0.132 Uiso 1 1 calc R A .
H15B H 0.2793 0.2993 0.9622 0.132 Uiso 1 1 calc R . .
H15C H 0.2174 0.3358 0.8830 0.132 Uiso 1 1 calc R . .
C16 C 0.3186(5) 0.08788(12) 0.5733(3) 0.0390(8) Uani 1 1 d . . .
C17 C 0.3242(7) 0.12223(15) 0.4943(3) 0.0553(12) Uani 1 1 d . A .
H17A H 0.4447 0.1334 0.4982 0.083 Uiso 1 1 calc R . .
H17B H 0.2443 0.1461 0.5038 0.083 Uiso 1 1 calc R . .
H17C H 0.2873 0.1091 0.4306 0.083 Uiso 1 1 calc R . .
C18 C 0.1243(5) 0.07438(14) 0.5709(3) 0.0478(10) Uani 1 1 d . A .
H18A H 0.0754 0.0646 0.5057 0.072 Uiso 1 1 calc R . .
H18B H 0.0563 0.0992 0.5885 0.072 Uiso 1 1 calc R . .
H18C H 0.1178 0.0508 0.6172 0.072 Uiso 1 1 calc R . .
C19 C 0.4258(7) 0.04895(14) 0.5501(3) 0.0530(11) Uani 1 1 d . A .
H19A H 0.4252 0.0269 0.6004 0.079 Uiso 1 1 calc R . .
H19B H 0.5473 0.0580 0.5475 0.079 Uiso 1 1 calc R . .
H19C H 0.3738 0.0369 0.4873 0.079 Uiso 1 1 calc R . .
C20 C 0.6367(4) 0.11266(12) 0.7310(3) 0.0417(9) Uani 1 1 d . . .
C21 C 0.6707(5) 0.14236(14) 0.8196(4) 0.0560(12) Uani 1 1 d . A .
H21A H 0.6076 0.1312 0.8703 0.084 Uiso 1 1 calc R . .
H21B H 0.6289 0.1717 0.8014 0.084 Uiso 1 1 calc R . .
H21C H 0.7974 0.1432 0.8439 0.084 Uiso 1 1 calc R . .
C22 C 0.7304(6) 0.13245(15) 0.6514(4) 0.0653(15) Uani 1 1 d . A .
H22A H 0.8554 0.1369 0.6768 0.098 Uiso 1 1 calc R . .
H22B H 0.6760 0.1603 0.6310 0.098 Uiso 1 1 calc R . .
H22C H 0.7194 0.1127 0.5959 0.098 Uiso 1 1 calc R . .
C23 C 0.7140(5) 0.06763(13) 0.7584(4) 0.0527(11) Uani 1 1 d . A .
H23A H 0.8414 0.0701 0.7793 0.079 Uiso 1 1 calc R . .
H23B H 0.6912 0.0484 0.7021 0.079 Uiso 1 1 calc R . .
H23C H 0.6586 0.0556 0.8112 0.079 Uiso 1 1 calc R . .
C24 C 0.3539(5) -0.03363(12) 0.7795(3) 0.0421(9) Uani 1 1 d . . .
C25 C 0.5445(6) -0.04319(14) 0.8203(4) 0.0557(11) Uani 1 1 d . . .
H25A H 0.6172 -0.0404 0.7688 0.083 Uiso 1 1 calc R . .
H25B H 0.5541 -0.0728 0.8461 0.083 Uiso 1 1 calc R . .
H25C H 0.5854 -0.0226 0.8722 0.083 Uiso 1 1 calc R . .
C26 C 0.2868(7) -0.06425(14) 0.6998(4) 0.0614(13) Uani 1 1 d . . .
H26A H 0.1720 -0.0542 0.6667 0.092 Uiso 1 1 calc R . .
H26B H 0.2739 -0.0932 0.7267 0.092 Uiso 1 1 calc R . .
H26C H 0.3704 -0.0655 0.6535 0.092 Uiso 1 1 calc R . .
C27 C 0.2351(5) -0.02867(12) 0.8596(3) 0.0439(9) Uani 1 1 d . . .
C28 C 0.0415(6) -0.03428(15) 0.8235(4) 0.0601(13) Uani 1 1 d . . .
H28A H -0.0262 -0.0260 0.8746 0.090 Uiso 1 1 calc R . .
H28B H 0.0174 -0.0646 0.8057 0.090 Uiso 1 1 calc R . .
H28C H 0.0071 -0.0158 0.7667 0.090 Uiso 1 1 calc R . .
C29 C 0.2915(7) -0.05579(13) 0.9499(4) 0.0575(12) Uani 1 1 d . . .
H29A H 0.4108 -0.0474 0.9795 0.086 Uiso 1 1 calc R . .
H29B H 0.2904 -0.0865 0.9323 0.086 Uiso 1 1 calc R . .
H29C H 0.2096 -0.0509 0.9961 0.086 Uiso 1 1 calc R . .
C30 C 0.3955(5) 0.21064(11) 0.6118(3) 0.0332(8) Uani 1 1 d . . .

loop_
_atom_site_aniso_label
_atom_site_aniso_U_11
_atom_site_aniso_U_22
_atom_site_aniso_U_33
_atom_site_aniso_U_23
_atom_site_aniso_U_13
_atom_site_aniso_U_12
Ru1 0.02613(15) 0.02248(14) 0.03224(16) 0.00389(10) 0.01600(10) 0.00350(10)
P1 0.0230(4) 0.0228(4) 0.0349(4) 0.0029(3) 0.0111(3) 0.0032(3)
P2 0.0388(5) 0.0236(4) 0.0395(5) 0.0019(4) 0.0227(4) 0.0048(4)
O3 0.0642(18) 0.0419(16) 0.0505(17) 0.0168(13) 0.0386(15) 0.0085(14)
O1 0.0454(14) 0.0262(13) 0.0505(15) 0.0015(11) 0.0134(12) 0.0005(11)
O2 0.0559(17) 0.0295(13) 0.0519(16) 0.0063(12) 0.0194(13) 0.0005(12)
N1 0.0238(12) 0.0264(13) 0.0297(14) 0.0027(11) 0.0135(11) 0.0005(10)
B1 0.0271(18) 0.034(2) 0.042(2) 0.0046(17) 0.0052(16) -0.0003(16)
C1 0.0250(15) 0.0250(16) 0.0360(18) 0.0082(13) 0.0087(13) -0.0004(12)
C2 0.0246(15) 0.0263(16) 0.0286(16) 0.0031(13) 0.0043(12) -0.0032(12)
C3 0.072(3) 0.0302(19) 0.039(2) 0.0096(16) 0.0186(19) -0.0018(19)
C4 0.079(3) 0.039(2) 0.034(2) 0.0029(17) 0.027(2) -0.005(2)
C5 0.0383(18) 0.0339(18) 0.0328(18) -0.0063(14) 0.0151(15) -0.0083(15)
C6 0.0337(17) 0.0241(16) 0.0415(19) -0.0010(14) 0.0238(15) -0.0015(13)
C7 0.047(12) 0.036(8) 0.044(10) 0.007(6) 0.038(9) 0.010(7)
C7A 0.036(4) 0.033(3) 0.046(4) 0.003(2) 0.023(3) 0.006(2)
C8 0.0273(18) 0.033(2) 0.092(3) -0.016(2) 0.003(2) 0.0066(15)
C9 0.044(2) 0.033(2) 0.091(4) -0.011(2) 0.019(2) 0.0066(17)
C10 0.093(4) 0.106(5) 0.057(3) 0.016(3) 0.004(3) 0.061(4)
C11 0.042(3) 0.064(3) 0.180(7) -0.052(4) -0.011(3) 0.013(2)
C12 0.043(2) 0.068(3) 0.056(3) -0.035(2) -0.008(2) 0.014(2)
C13 0.045(3) 0.063(3) 0.153(6) -0.057(4) 0.049(3) -0.029(2)
C14 0.109(5) 0.138(6) 0.087(5) -0.058(4) -0.062(4) 0.066(5)
C15 0.093(4) 0.102(5) 0.063(3) -0.054(3) -0.007(3) 0.024(4)
C16 0.051(2) 0.0326(19) 0.0357(19) -0.0008(15) 0.0159(17) 0.0102(16)
C17 0.083(3) 0.051(3) 0.035(2) 0.0020(18) 0.020(2) 0.021(2)
C18 0.048(2) 0.046(2) 0.047(2) -0.0132(19) -0.0024(18) 0.0048(19)
C19 0.077(3) 0.037(2) 0.051(2) -0.0033(19) 0.027(2) 0.020(2)
C20 0.0217(16) 0.0326(19) 0.073(3) 0.0106(18) 0.0152(17) 0.0022(14)
C21 0.0301(19) 0.043(2) 0.090(3) 0.004(2) -0.007(2) -0.0080(17)
C22 0.040(2) 0.046(2) 0.122(4) 0.027(3) 0.049(3) 0.0094(19)
C23 0.0286(19) 0.037(2) 0.093(3) 0.018(2) 0.011(2) 0.0078(16)
C24 0.041(2) 0.0262(18) 0.060(3) 0.0037(17) 0.0091(18) 0.0016(15)
C25 0.048(2) 0.036(2) 0.084(3) 0.007(2) 0.013(2) 0.0095(19)
C26 0.076(3) 0.031(2) 0.076(3) -0.003(2) 0.007(3) 0.000(2)
C27 0.045(2) 0.0250(18) 0.062(3) 0.0081(17) 0.0108(19) -0.0019(16)
C28 0.043(2) 0.041(2) 0.097(4) 0.015(2) 0.013(2) -0.0065(19)
C29 0.080(3) 0.030(2) 0.065(3) 0.014(2) 0.017(2) -0.002(2)
C30 0.0356(18) 0.0274(17) 0.0404(19) 0.0045(14) 0.0179(15) 0.0089(14)

loop_
_atom_type_symbol
_atom_type_description
_atom_type_scat_dispersion_real
_atom_type_scat_dispersion_imag
_atom_type_scat_source
C C 0.0033 0.0016 'International Tables Vol C Tables 4.2.6.8 and 6.1.1.4'
H H 0.0000 0.0000 'International Tables Vol C Tables 4.2.6.8 and 6.1.1.4'
B B 0.0013 0.0007 'International Tables Vol C Tables 4.2.6.8 and 6.1.1.4'
N N 0.0061 0.0033 'International Tables Vol C Tables 4.2.6.8 and 6.1.1.4'
O O 0.0106 0.0060 'International Tables Vol C Tables 4.2.6.8 and 6.1.1.4'
P P 0.1023 0.0942 'International Tables Vol C Tables 4.2.6.8 and 6.1.1.4'
Ru Ru -1.2594 0.8363 'International Tables Vol C Tables 4.2.6.8 and 6.1.1.4'

loop_
_geom_angle_atom_site_label_1
_geom_angle_atom_site_label_2
_geom_angle_atom_site_label_3
_geom_angle
C30 Ru1 N1 179.28(15)
C30 Ru1 P2 95.88(11)
N1 Ru1 P2 83.82(8)
C30 Ru1 P1 98.85(11)
N1 Ru1 P1 81.44(8)
P2 Ru1 P1 165.24(3)
C30 Ru1 H1 83.2(17)
N1 Ru1 H1 97.5(17)
P2 Ru1 H1 93.5(17)
P1 Ru1 H1 89.1(17)
C1 P1 C20 105.80(17)
C1 P1 C16 112.65(17)
C20 P1 C16 111.04(18)
C1 P1 Ru1 102.49(11)
C20 P1 Ru1 105.67(12)
C16 P1 Ru1 118.14(12)
C7A P2 C12 111.1(3)
C7A P2 C8 98.7(3)
C12 P2 C8 110.5(2)
C7A P2 C7 29.2(6)
C12 P2 C7 84.6(8)
C8 P2 C7 120.8(6)
C7A P2 Ru1 98.67(17)
C12 P2 Ru1 114.82(14)
C8 P2 Ru1 120.71(14)
C7 P2 Ru1 99.9(4)
B1 O1 C24 109.2(3)
B1 O2 C27 107.7(3)
C6 N1 C2 120.2(3)
C6 N1 Ru1 119.5(2)
C2 N1 Ru1 120.3(2)
O1 B1 O2 110.2(3)
O1 B1 C1 122.5(3)
O2 B1 C1 127.2(4)
C2 C1 B1 121.2(3)
C2 C1 P1 114.3(2)
B1 C1 P1 124.4(3)
N1 C2 C3 116.8(3)
N1 C2 C1 120.7(3)
C3 C2 C1 122.5(3)
C4 C3 C2 121.5(4)
C4 C3 H3 119.3
C2 C3 H3 119.3
C3 C4 C5 120.5(3)
C3 C4 H4 119.7
C5 C4 H4 119.7
C6 C5 C4 118.2(3)
C6 C5 H5 120.9
C4 C5 H5 120.9
N1 C6 C5 122.4(3)
N1 C6 C7A 117.6(3)
C5 C6 C7A 119.4(3)
N1 C6 C7 118.4(5)
C5 C6 C7 112.2(6)
C7A C6 C7 36.0(8)
C6 C7 P2 107.7(10)
C6 C7 H7B1 110.2
P2 C7 H7B1 110.2
C6 C7 H7B2 110.2
P2 C7 H7B2 110.2
H7B1 C7 H7B2 108.5
C6 C7A P2 112.9(3)
C6 C7A H7A1 109.0
P2 C7A H7A1 109.0
C6 C7A H7A2 109.0
P2 C7A H7A2 109.0
H7A1 C7A H7A2 107.8
C11 C8 C9 108.8(4)
C11 C8 C10 107.0(5)
C9 C8 C10 108.6(4)
C11 C8 P2 109.4(4)
C9 C8 P2 113.0(3)
C10 C8 P2 109.8(3)
C8 C9 H9A 109.5
C8 C9 H9B 109.5
H9A C9 H9B 109.5
C8 C9 H9C 109.5
H9A C9 H9C 109.5
H9B C9 H9C 109.5
C8 C10 H10A 109.5
C8 C10 H10B 109.5
H10A C10 H10B 109.5
C8 C10 H10C 109.5
H10A C10 H10C 109.5
H10B C10 H10C 109.5
C8 C11 H11A 109.5
C8 C11 H11B 109.5
H11A C11 H11B 109.5
C8 C11 H11C 109.5
H11A C11 H11C 109.5
H11B C11 H11C 109.5
C13 C12 C14 110.2(5)
C13 C12 C15 109.0(5)
C14 C12 C15 108.5(4)
C13 C12 P2 111.6(3)
C14 C12 P2 102.7(4)
C15 C12 P2 114.5(4)
C12 C13 H13A 109.5
C12 C13 H13B 109.5
H13A C13 H13B 109.5
C12 C13 H13C 109.5
H13A C13 H13C 109.5
H13B C13 H13C 109.5
C12 C14 H14A 109.5
C12 C14 H14B 109.5
H14A C14 H14B 109.5
C12 C14 H14C 109.5
H14A C14 H14C 109.5
H14B C14 H14C 109.5
C12 C15 H15A 109.5
C12 C15 H15B 109.5
H15A C15 H15B 109.5
C12 C15 H15C 109.5
H15A C15 H15C 109.5
H15B C15 H15C 109.5
C19 C16 C17 108.4(3)
C19 C16 C18 109.6(3)
C17 C16 C18 107.8(4)
C19 C16 P1 116.4(3)
C17 C16 P1 108.3(3)
C18 C16 P1 106.0(2)
C16 C17 H17A 109.5
C16 C17 H17B 109.5
H17A C17 H17B 109.5
C16 C17 H17C 109.5
H17A C17 H17C 109.5
H17B C17 H17C 109.5
C16 C18 H18A 109.5
C16 C18 H18B 109.5
H18A C18 H18B 109.5
C16 C18 H18C 109.5
H18A C18 H18C 109.5
H18B C18 H18C 109.5
C16 C19 H19A 109.5
C16 C19 H19B 109.5
H19A C19 H19B 109.5
C16 C19 H19C 109.5
H19A C19 H19C 109.5
H19B C19 H19C 109.5
C21 C20 C23 109.2(4)
C21 C20 C22 107.9(4)
C23 C20 C22 109.4(3)
C21 C20 P1 103.5(3)
C23 C20 P1 115.2(3)
C22 C20 P1 111.2(3)
C20 C21 H21A 109.5
C20 C21 H21B 109.5
H21A C21 H21B 109.5
C20 C21 H21C 109.5
H21A C21 H21C 109.5
H21B C21 H21C 109.5
C20 C22 H22A 109.5
C20 C22 H22B 109.5
H22A C22 H22B 109.5
C20 C22 H22C 109.5
H22A C22 H22C 109.5
H22B C22 H22C 109.5
C20 C23 H23A 109.5
C20 C23 H23B 109.5
H23A C23 H23B 109.5
C20 C23 H23C 109.5
H23A C23 H23C 109.5
H23B C23 H23C 109.5
O1 C24 C26 108.4(3)
O1 C24 C25 106.9(3)
C26 C24 C25 111.1(4)
O1 C24 C27 101.6(3)
C26 C24 C27 115.3(4)
C25 C24 C27 112.8(4)
C24 C25 H25A 109.5
C24 C25 H25B 109.5
H25A C25 H25B 109.5
C24 C25 H25C 109.5
H25A C25 H25C 109.5
H25B C25 H25C 109.5
C24 C26 H26A 109.5
C24 C26 H26B 109.5
H26A C26 H26B 109.5
C24 C26 H26C 109.5
H26A C26 H26C 109.5
H26B C26 H26C 109.5
O2 C27 C28 106.4(3)
O2 C27 C29 107.5(4)
C28 C27 C29 110.8(4)
O2 C27 C24 102.5(3)
C28 C27 C24 113.9(4)
C29 C27 C24 114.8(3)
C27 C28 H28A 109.5
C27 C28 H28B 109.5
H28A C28 H28B 109.5
C27 C28 H28C 109.5
H28A C28 H28C 109.5
H28B C28 H28C 109.5
C27 C29 H29A 109.5
C27 C29 H29B 109.5
H29A C29 H29B 109.5
C27 C29 H29C 109.5
H29A C29 H29C 109.5
H29B C29 H29C 109.5
O3 C30 Ru1 178.4(3)

loop_
_geom_bond_atom_site_label_1
_geom_bond_atom_site_label_2
_geom_bond_distance
Ru1 C30 1.831(3)
Ru1 N1 2.120(3)
Ru1 P2 2.3362(9)
Ru1 P1 2.3495(9)
Ru1 H1 1.47(4)
P1 C1 1.795(3)
P1 C20 1.889(4)
P1 C16 1.900(4)
P2 C7A 1.836(5)
P2 C12 1.863(5)
P2 C8 1.882(4)
P2 C7 1.891(14)
O3 C30 1.156(4)
O1 B1 1.385(5)
O1 C24 1.463(4)
O2 B1 1.396(5)
O2 C27 1.462(5)
N1 C6 1.368(4)
N1 C2 1.389(4)
B1 C1 1.512(5)
C1 C2 1.428(5)
C2 C3 1.423(5)
C3 C4 1.361(6)
C3 H3 0.9500
C4 C5 1.383(6)
C4 H4 0.9500
C5 C6 1.376(5)
C5 H5 0.9500
C6 C7A 1.494(6)
C6 C7 1.546(16)
C7 H7B1 0.9900
C7 H7B2 0.9900
C7A H7A1 0.9900
C7A H7A2 0.9900
C8 C11 1.509(6)
C8 C9 1.547(6)
C8 C10 1.554(8)
C9 H9A 0.9800
C9 H9B 0.9800
C9 H9C 0.9800
C10 H10A 0.9800
C10 H10B 0.9800
C10 H10C 0.9800
C11 H11A 0.9800
C11 H11B 0.9800
C11 H11C 0.9800
C12 C13 1.518(8)
C12 C14 1.534(7)
C12 C15 1.550(6)
C13 H13A 0.9800
C13 H13B 0.9800
C13 H13C 0.9800
C14 H14A 0.9800
C14 H14B 0.9800
C14 H14C 0.9800
C15 H15A 0.9800
C15 H15B 0.9800
C15 H15C 0.9800
C16 C19 1.519(5)
C16 C17 1.536(6)
C16 C18 1.544(6)
C17 H17A 0.9800
C17 H17B 0.9800
C17 H17C 0.9800
C18 H18A 0.9800
C18 H18B 0.9800
C18 H18C 0.9800
C19 H19A 0.9800
C19 H19B 0.9800
C19 H19C 0.9800
C20 C21 1.531(7)
C20 C23 1.536(5)
C20 C22 1.542(6)
C21 H21A 0.9800
C21 H21B 0.9800
C21 H21C 0.9800
C22 H22A 0.9800
C22 H22B 0.9800
C22 H22C 0.9800
C23 H23A 0.9800
C23 H23B 0.9800
C23 H23C 0.9800
C24 C26 1.492(6)
C24 C25 1.515(6)
C24 C27 1.557(6)
C25 H25A 0.9800
C25 H25B 0.9800
C25 H25C 0.9800
C26 H26A 0.9800
C26 H26B 0.9800
C26 H26C 0.9800
C27 C28 1.504(6)
C27 C29 1.522(6)
C28 H28A 0.9800
C28 H28B 0.9800
C28 H28C 0.9800
C29 H29A 0.9800
C29 H29B 0.9800
C29 H29C 0.9800

loop_
_geom_torsion_atom_site_label_1
_geom_torsion_atom_site_label_2
_geom_torsion_atom_site_label_3
_geom_torsion_atom_site_label_4
_geom_torsion
C30 Ru1 P1 C1 -177.60(16)
N1 Ru1 P1 C1 3.06(13)
P2 Ru1 P1 C1 5.94(19)
C30 Ru1 P1 C20 71.80(19)
N1 Ru1 P1 C20 -107.54(16)
P2 Ru1 P1 C20 -104.65(19)
C30 Ru1 P1 C16 -53.16(18)
N1 Ru1 P1 C16 127.50(16)
P2 Ru1 P1 C16 130.39(18)
C30 Ru1 P2 C7A 166.8(3)
N1 Ru1 P2 C7A -13.9(3)
P1 Ru1 P2 C7A -16.7(3)
C30 Ru1 P2 C12 -75.0(2)
N1 Ru1 P2 C12 104.3(2)
P1 Ru1 P2 C12 101.4(2)
C30 Ru1 P2 C8 61.3(2)
N1 Ru1 P2 C8 -119.39(18)
P1 Ru1 P2 C8 -122.3(2)
C30 Ru1 P2 C7 -163.6(8)
N1 Ru1 P2 C7 15.7(8)
P1 Ru1 P2 C7 12.8(8)
C30 Ru1 N1 C6 66(11)
P2 Ru1 N1 C6 0.9(2)
P1 Ru1 N1 C6 -179.9(3)
C30 Ru1 N1 C2 -113(11)
P2 Ru1 N1 C2 -177.6(2)
P1 Ru1 N1 C2 1.7(2)
C24 O1 B1 O2 -6.9(4)
C24 O1 B1 C1 176.0(3)
C27 O2 B1 O1 -13.2(4)
C27 O2 B1 C1 163.7(4)
O1 B1 C1 C2 171.3(3)
O2 B1 C1 C2 -5.3(6)
O1 B1 C1 P1 -12.4(5)
O2 B1 C1 P1 171.0(3)
C20 P1 C1 C2 102.8(3)
C16 P1 C1 C2 -135.7(3)
Ru1 P1 C1 C2 -7.7(3)
C20 P1 C1 B1 -73.8(3)
C16 P1 C1 B1 47.7(3)
Ru1 P1 C1 B1 175.7(3)
C6 N1 C2 C3 -6.8(5)
Ru1 N1 C2 C3 171.7(3)
C6 N1 C2 C1 173.8(3)
Ru1 N1 C2 C1 -7.7(4)
B1 C1 C2 N1 -172.9(3)
P1 C1 C2 N1 10.4(4)
B1 C1 C2 C3 7.7(5)
P1 C1 C2 C3 -169.0(3)
N1 C2 C3 C4 3.2(6)
C1 C2 C3 C4 -177.4(4)
C2 C3 C4 C5 0.8(7)
C3 C4 C5 C6 -1.3(7)
C2 N1 C6 C5 6.6(5)
Ru1 N1 C6 C5 -171.8(3)
C2 N1 C6 C7A -164.1(5)
Ru1 N1 C6 C7A 17.5(5)
C2 N1 C6 C7 155.0(11)
Ru1 N1 C6 C7 -23.5(11)
C4 C5 C6 N1 -2.4(6)
C4 C5 C6 C7A 168.1(5)
C4 C5 C6 C7 -152.5(10)
N1 C6 C7 P2 36.5(15)
C5 C6 C7 P2 -172.1(7)
C7A C6 C7 P2 -62.2(11)
C7A P2 C7 C6 60.2(12)
C12 P2 C7 C6 -144.2(12)
C8 P2 C7 C6 105.1(9)
Ru1 P2 C7 C6 -29.9(12)
N1 C6 C7A P2 -30.8(7)
C5 C6 C7A P2 158.2(4)
C7 C6 C7A P2 70.5(9)
C12 P2 C7A C6 -94.3(5)
C8 P2 C7A C6 149.7(5)
C7 P2 C7A C6 -68.2(10)
Ru1 P2 C7A C6 26.6(5)
C7A P2 C8 C11 -56.4(5)
C12 P2 C8 C11 -172.9(4)
C7 P2 C8 C11 -76.8(8)
Ru1 P2 C8 C11 49.1(4)
C7A P2 C8 C9 65.0(4)
C12 P2 C8 C9 -51.5(4)
C7 P2 C8 C9 44.6(8)
Ru1 P2 C8 C9 170.6(2)
C7A P2 C8 C10 -173.5(4)
C12 P2 C8 C10 70.0(4)
C7 P2 C8 C10 166.1(8)
Ru1 P2 C8 C10 -68.0(4)
C7A P2 C12 C13 -163.1(3)
C8 P2 C12 C13 -54.6(4)
C7 P2 C12 C13 -175.5(6)
Ru1 P2 C12 C13 86.0(3)
C7A P2 C12 C14 78.8(5)
C8 P2 C12 C14 -172.7(4)
C7 P2 C12 C14 66.4(6)
Ru1 P2 C12 C14 -32.1(5)
C7A P2 C12 C15 -38.6(5)
C8 P2 C12 C15 69.8(5)
C7 P2 C12 C15 -51.1(6)
Ru1 P2 C12 C15 -149.5(4)
C1 P1 C16 C19 -83.3(3)
C20 P1 C16 C19 35.1(4)
Ru1 P1 C16 C19 157.4(3)
C1 P1 C16 C17 154.3(3)
C20 P1 C16 C17 -87.2(3)
Ru1 P1 C16 C17 35.0(3)
C1 P1 C16 C18 38.9(3)
C20 P1 C16 C18 157.3(3)
Ru1 P1 C16 C18 -80.4(3)
C1 P1 C20 C21 -67.7(3)
C16 P1 C20 C21 169.8(3)
Ru1 P1 C20 C21 40.5(3)
C1 P1 C20 C23 51.4(4)
C16 P1 C20 C23 -71.1(4)
Ru1 P1 C20 C23 159.7(3)
C1 P1 C20 C22 176.7(3)
C16 P1 C20 C22 54.2(3)
Ru1 P1 C20 C22 -75.0(3)
B1 O1 C24 C26 144.2(4)
B1 O1 C24 C25 -96.0(4)
B1 O1 C24 C27 22.4(4)
B1 O2 C27 C28 -93.7(4)
B1 O2 C27 C29 147.6(3)
B1 O2 C27 C24 26.2(4)
O1 C24 C27 O2 -28.8(4)
C26 C24 C27 O2 -145.7(4)
C25 C24 C27 O2 85.2(4)
O1 C24 C27 C28 85.6(4)
C26 C24 C27 C28 -31.3(5)
C25 C24 C27 C28 -160.4(3)
O1 C24 C27 C29 -145.1(3)
C26 C24 C27 C29 98.0(4)
C25 C24 C27 C29 -31.1(5)
N1 Ru1 C30 O3 -101(16)
P2 Ru1 C30 O3 -37(13)
P1 Ru1 C30 O3 144(13)
